data_7018030
loop_
_publ_author_name
'Famengo, Alessia'
'Pinero, Dalice'
'Jeannin, Olivier'
'Guizouarn, Thierry'
'Fourmigu\'e, Marc'

_publ_section_title
;
 Paramagnetic dithiolene complexes as metallo-ligands: ether/thioether
 coordination.
;
_journal_issue 5
_journal_name_full 'Dalton transactions (Cambridge, England : 2003)'
_journal_page_first 1441
_journal_page_last 1443
_journal_paper_doi 10.1039/c1dt12028j
_journal_volume 41
_journal_year 2012
_chemical_formula_moiety 'C18 H42 N6 Ni O6, C12 H16 Ni O2 S8, C12 H12 Ni O2 S8'
_chemical_formula_sum 'C42 H70 N6 Ni3 O10 S16'
_chemical_formula_weight 1508.23
_chemical_name_systematic
;
?
;
_space_group_IT_number 2
_symmetry_cell_setting triclinic
_symmetry_space_group_name_Hall '-P 1'
_symmetry_space_group_name_H-M 'P -1'
_atom_sites_solution_hydrogens geom
_atom_sites_solution_primary direct
_atom_sites_solution_secondary difmap
_audit_creation_method SHELXL-97
_cell_angle_alpha 83.5470(10)
_cell_angle_beta 81.7430(10)
_cell_angle_gamma 79.2450(10)
_cell_formula_units_Z 1
_cell_length_a 8.9808(2)
_cell_length_b 13.5908(2)
_cell_length_c 14.3025(3)
_cell_measurement_reflns_used 9043
_cell_measurement_temperature 293(2)
_cell_measurement_theta_max 27.49
_cell_measurement_theta_min 3.5
_cell_volume 1690.68(6)
_computing_cell_refinement 'Dirax/lsq (Duisenberg & Schreurs, 1989-2000)'
_computing_data_collection 'Collect (Bruker AXS BV, 1997-2004)'
_computing_data_reduction 'EvalCCD (Duisenberg & Schreurs 1990-2000)'
_computing_molecular_graphics 'Ortep-3 for Windows (Farrugia, 1997)'
_computing_publication_material 'WinGX publication routines (Farrugia, 1999)'
_computing_structure_refinement 'SHELXL-97 (Sheldrick, 1997)'
_computing_structure_solution 'SIR92 (Altomare et al., 1993)'
_diffrn_ambient_temperature 293(2)
_diffrn_detector_area_resol_mean 9
_diffrn_measured_fraction_theta_full 0.997
_diffrn_measured_fraction_theta_max 0.997
_diffrn_measurement_device '95mm CCD camera on \k-goniostat'
_diffrn_measurement_device_type KappaCCD
_diffrn_measurement_method CCD
_diffrn_radiation_monochromator 'horizonally mounted graphite crystal'
_diffrn_radiation_source 'fine-focus sealed tube'
_diffrn_radiation_type MoK\a
_diffrn_radiation_wavelength 0.71073
_diffrn_reflns_av_R_equivalents 0.0330
_diffrn_reflns_av_sigmaI/netI 0.0247
_diffrn_reflns_limit_h_max 11
_diffrn_reflns_limit_h_min -11
_diffrn_reflns_limit_k_max 17
_diffrn_reflns_limit_k_min -17
_diffrn_reflns_limit_l_max 18
_diffrn_reflns_limit_l_min -18
_diffrn_reflns_number 37140
_diffrn_reflns_theta_full 27.50
_diffrn_reflns_theta_max 27.50
_diffrn_reflns_theta_min 3.50
_exptl_absorpt_coefficient_mu 1.372
_exptl_absorpt_correction_T_max 0.933
_exptl_absorpt_correction_T_min 0.901
_exptl_absorpt_correction_type multi-scan
_exptl_absorpt_process_details
;
[Sheldrick, G.M. (2002). SADABS Bruker AXS Inc., Madison, Wisconsin, USA]
;
_exptl_crystal_colour brown
_exptl_crystal_density_diffrn 1.481
_exptl_crystal_density_method 'not measured'
_exptl_crystal_description prism
_exptl_crystal_F_000 784
_exptl_crystal_size_max 0.42
_exptl_crystal_size_mid 0.12
_exptl_crystal_size_min 0.1
_refine_diff_density_max 0.604
_refine_diff_density_min -0.486
_refine_diff_density_rms 0.070
_refine_ls_extinction_method none
_refine_ls_goodness_of_fit_ref 1.108
_refine_ls_hydrogen_treatment constr
_refine_ls_matrix_type full
_refine_ls_number_parameters 461
_refine_ls_number_reflns 7751
_refine_ls_number_restraints 0
_refine_ls_restrained_S_all 1.108
_refine_ls_R_factor_all 0.0627
_refine_ls_R_factor_gt 0.0364
_refine_ls_shift/su_max 0.001
_refine_ls_shift/su_mean 0.000
_refine_ls_structure_factor_coef Fsqd
_refine_ls_weighting_details 'calc w=1/[\s^2^(Fo^2^)+(0.0333P)^2^+1.4240P] where P=(Fo^2^+2Fc^2^)/3'
_refine_ls_weighting_scheme calc
_refine_ls_wR_factor_gt 0.0805
_refine_ls_wR_factor_ref 0.0993
_reflns_number_gt 5754
_reflns_number_total 7751
_reflns_threshold_expression >2sigma(I)
_cod_data_source_file c1dt12028j.txt
_cod_data_source_block import1
_cod_original_sg_symbol_H-M P-1
_cod_database_code 7018030

loop_
_symmetry_equiv_pos_as_xyz
'x, y, z'
'-x, -y, -z'

loop_
_atom_site_label
_atom_site_type_symbol
_atom_site_fract_x
_atom_site_fract_y
_atom_site_fract_z
_atom_site_U_iso_or_equiv
_atom_site_adp_type
_atom_site_occupancy
_atom_site_symmetry_multiplicity
_atom_site_calc_flag
_atom_site_refinement_flags
_atom_site_disorder_assembly
_atom_site_disorder_group
Ni1 Ni 0.5000 0.0000 0.5000 0.04187(12) Uani 1 2 d S . .
Ni2 Ni 0.5000 0.5000 0.0000 0.05303(15) Uani 1 2 d S . .
Ni3 Ni 0.0000 0.0000 0.0000 0.03304(11) Uani 1 2 d S . .
S1 S 0.49952(8) -0.14987(6) 0.56691(6) 0.05346(19) Uani 1 1 d . . .
S2 S 0.68658(10) -0.29333(6) 0.69458(6) 0.0611(2) Uani 1 1 d . . .
S3 S 0.89133(10) -0.11240(7) 0.70047(6) 0.0619(2) Uani 1 1 d . . .
S4 S 0.68302(8) 0.01715(5) 0.57540(5) 0.04839(17) Uani 1 1 d . . .
S5 S 0.67288(10) 0.59041(7) -0.00322(6) 0.0643(2) Uani 1 1 d . . .
S6 S 0.76696(13) 0.71571(6) 0.12698(8) 0.0754(3) Uani 1 1 d . . .
S7 S 0.46623(13) 0.66486(9) 0.28070(9) 0.0895(3) Uani 1 1 d . . .
S8 S 0.39534(10) 0.54591(8) 0.13648(7) 0.0692(2) Uani 1 1 d . . .
O1 O 0.9711(3) -0.26925(18) 0.54467(16) 0.0650(6) Uani 1 1 d . . .
O2 O 0.8027(3) 0.53042(18) 0.27935(17) 0.0694(6) Uani 1 1 d . . .
N1C N 0.0583(3) 0.13311(18) -0.27575(16) 0.0503(6) Uani 1 1 d . . .
N1A N 0.1556(3) -0.26788(17) -0.12440(17) 0.0476(5) Uani 1 1 d . . .
N1E N 0.3944(2) 0.02997(19) 0.10626(17) 0.0472(5) Uani 1 1 d . . .
C1 C 0.6513(3) -0.1728(2) 0.63333(19) 0.0455(6) Uani 1 1 d . . .
C2 C 0.7750(4) -0.3676(3) 0.5984(3) 0.0693(9) Uani 1 1 d . . .
H2A H 0.7591 -0.4364 0.6150 0.083 Uiso 1 1 calc R . .
H2B H 0.7252 -0.3421 0.5425 0.083 Uiso 1 1 calc R . .
C3 C 0.9438(5) -0.3671(3) 0.5747(3) 0.0816(11) Uani 1 1 d . . .
H3A H 0.9947 -0.3926 0.6301 0.098 Uiso 1 1 calc R . .
H3B H 0.9856 -0.4110 0.5248 0.098 Uiso 1 1 calc R . .
C4 C 1.0927(4) -0.2404(3) 0.5821(3) 0.0810(12) Uani 1 1 d . . .
H4A H 1.1832 -0.2470 0.5357 0.097 Uiso 1 1 calc R . .
H4B H 1.1160 -0.2842 0.6384 0.097 Uiso 1 1 calc R . .
C5 C 1.0497(4) -0.1342(3) 0.6068(3) 0.0694(10) Uani 1 1 d . . .
H5A H 1.0233 -0.0916 0.5503 0.083 Uiso 1 1 calc R . .
H5B H 1.1380 -0.1139 0.6259 0.083 Uiso 1 1 calc R . .
C6 C 0.7331(3) -0.0992(2) 0.63643(19) 0.0454(6) Uani 1 1 d . . .
C7 C 0.6374(4) 0.6391(2) 0.1057(3) 0.0605(8) Uani 1 1 d . . .
C8 C 0.9313(4) 0.6249(3) 0.1521(3) 0.0729(10) Uani 1 1 d . . .
H8A H 0.9409 0.5697 0.1129 0.087 Uiso 1 1 calc R . .
H8B H 1.0216 0.6557 0.1347 0.087 Uiso 1 1 calc R . .
C9 C 0.9260(5) 0.5838(4) 0.2534(3) 0.0931(14) Uani 1 1 d . . .
H9A H 1.0213 0.5392 0.2630 0.112 Uiso 1 1 calc R . .
H9B H 0.9140 0.6385 0.2935 0.112 Uiso 1 1 calc R . .
C10 C 0.7105(6) 0.5536(4) 0.3644(3) 0.0964(15) Uani 1 1 d . . .
H10A H 0.7241 0.6186 0.3804 0.116 Uiso 1 1 calc R . .
H10B H 0.7422 0.5037 0.4150 0.116 Uiso 1 1 calc R . .
C11 C 0.5451(5) 0.5560(4) 0.3570(3) 0.0937(14) Uani 1 1 d . . .
C12 C 0.5159(4) 0.6200(2) 0.1671(3) 0.0623(8) Uani 1 1 d . . .
O1A O 0.1298(4) -0.1134(3) -0.0749(2) 0.0428(9) Uani 0.682(7) 1 d P A 1
C1A C 0.0784(8) -0.1926(4) -0.0762(4) 0.0408(12) Uani 0.682(7) 1 d P A 1
H1A H -0.0165 -0.1988 -0.0425 0.049 Uiso 0.682(7) 1 calc PR A 1
C2A C 0.0807(11) -0.3578(6) -0.1215(7) 0.067(2) Uani 0.682(7) 1 d P A 1
H2A1 H 0.1462 -0.4073 -0.1586 0.100 Uiso 0.682(7) 1 calc PR A 1
H2A2 H -0.0147 -0.3381 -0.1471 0.100 Uiso 0.682(7) 1 calc PR A 1
H2A3 H 0.0625 -0.3857 -0.0571 0.100 Uiso 0.682(7) 1 calc PR A 1
C3A C 0.2997(13) -0.2691(7) -0.1759(8) 0.070(2) Uani 0.682(7) 1 d P A 1
H3A1 H 0.3317 -0.3316 -0.2043 0.104 Uiso 0.682(7) 1 calc PR A 1
H3A2 H 0.3713 -0.2624 -0.1342 0.104 Uiso 0.682(7) 1 calc PR A 1
H3A3 H 0.2955 -0.2143 -0.2246 0.104 Uiso 0.682(7) 1 calc PR A 1
O1C O -0.0136(4) 0.0950(3) -0.1213(3) 0.0426(9) Uani 0.682(7) 1 d P A 1
C1C C 0.0857(8) 0.0887(4) -0.1905(4) 0.0407(11) Uani 0.682(7) 1 d P A 1
H1C H 0.1822 0.0520 -0.1831 0.049 Uiso 0.682(7) 1 calc PR A 1
C2C C -0.0840(13) 0.1882(7) -0.2955(6) 0.0606(19) Uani 0.682(7) 1 d P A 1
H2C1 H -0.0773 0.2129 -0.3613 0.091 Uiso 0.682(7) 1 calc PR A 1
H2C2 H -0.1123 0.2438 -0.2570 0.091 Uiso 0.682(7) 1 calc PR A 1
H2C3 H -0.1597 0.1455 -0.2819 0.091 Uiso 0.682(7) 1 calc PR A 1
C3C C 0.1910(12) 0.1243(7) -0.3473(6) 0.073(2) Uani 0.682(7) 1 d P A 1
H3C1 H 0.1624 0.1578 -0.4065 0.109 Uiso 0.682(7) 1 calc PR A 1
H3C2 H 0.2298 0.0545 -0.3550 0.109 Uiso 0.682(7) 1 calc PR A 1
H3C3 H 0.2684 0.1546 -0.3278 0.109 Uiso 0.682(7) 1 calc PR A 1
O1E O 0.1974(4) 0.0439(3) 0.0221(2) 0.0415(9) Uani 0.682(7) 1 d P A 1
C1E C 0.2880(6) -0.0061(5) 0.0741(4) 0.0423(13) Uani 0.682(7) 1 d P A 1
H1E H 0.2801 -0.0732 0.0914 0.051 Uiso 0.682(7) 1 calc PR A 1
C2E C 0.4971(7) -0.0345(7) 0.1680(5) 0.076(2) Uani 0.682(7) 1 d P A 1
H2E1 H 0.5677 0.0035 0.1849 0.114 Uiso 0.682(7) 1 calc PR A 1
H2E2 H 0.5525 -0.0906 0.1351 0.114 Uiso 0.682(7) 1 calc PR A 1
H2E3 H 0.4381 -0.0587 0.2244 0.114 Uiso 0.682(7) 1 calc PR A 1
C3E C 0.4113(9) 0.1339(7) 0.0863(6) 0.0662(18) Uani 0.682(7) 1 d P A 1
H3E1 H 0.4951 0.1456 0.1158 0.099 Uiso 0.682(7) 1 calc PR A 1
H3E2 H 0.3191 0.1761 0.1108 0.099 Uiso 0.682(7) 1 calc PR A 1
H3E3 H 0.4309 0.1493 0.0190 0.099 Uiso 0.682(7) 1 calc PR A 1
O1B O 0.0393(8) -0.1424(6) -0.0405(5) 0.045(2) Uani 0.318(7) 1 d P A 2
C1B C 0.1477(15) -0.1764(12) -0.0938(9) 0.047(3) Uani 0.318(7) 1 d P A 2
H1B H 0.2261 -0.1399 -0.1140 0.057 Uiso 0.318(7) 1 calc PR A 2
C2B C 0.051(3) -0.3292(16) -0.1026(16) 0.094(7) Uani 0.318(7) 1 d P A 2
H2B1 H 0.0852 -0.3893 -0.1346 0.140 Uiso 0.318(7) 1 calc PR A 2
H2B2 H -0.0448 -0.2954 -0.1224 0.140 Uiso 0.318(7) 1 calc PR A 2
H2B3 H 0.0376 -0.3464 -0.0353 0.140 Uiso 0.318(7) 1 calc PR A 2
C3B C 0.308(3) -0.3018(14) -0.1921(19) 0.071(5) Uani 0.318(7) 1 d P A 2
H3B1 H 0.3079 -0.3669 -0.2119 0.107 Uiso 0.318(7) 1 calc PR A 2
H3B2 H 0.3946 -0.3050 -0.1586 0.107 Uiso 0.318(7) 1 calc PR A 2
H3B3 H 0.3149 -0.2541 -0.2468 0.107 Uiso 0.318(7) 1 calc PR A 2
O1D O 0.0875(9) 0.0523(6) -0.1335(6) 0.044(2) Uani 0.318(7) 1 d P A 2
C1D C 0.0035(18) 0.1086(9) -0.1815(11) 0.047(3) Uani 0.318(7) 1 d P A 2
H1D H -0.0953 0.1352 -0.1565 0.056 Uiso 0.318(7) 1 calc PR A 2
C2D C -0.075(4) 0.193(2) -0.3295(14) 0.096(8) Uani 0.318(7) 1 d P A 2
H2D1 H -0.0359 0.2096 -0.3944 0.144 Uiso 0.318(7) 1 calc PR A 2
H2D2 H -0.1169 0.2542 -0.3000 0.144 Uiso 0.318(7) 1 calc PR A 2
H2D3 H -0.1526 0.1532 -0.3271 0.144 Uiso 0.318(7) 1 calc PR A 2
C3D C 0.190(4) 0.0923(16) -0.343(3) 0.144(14) Uani 0.318(7) 1 d P A 2
H3D1 H 0.1851 0.1301 -0.4033 0.216 Uiso 0.318(7) 1 calc PR A 2
H3D2 H 0.1872 0.0231 -0.3489 0.216 Uiso 0.318(7) 1 calc PR A 2
H3D3 H 0.2828 0.0972 -0.3190 0.216 Uiso 0.318(7) 1 calc PR A 2
O1F O 0.2138(8) -0.0253(6) 0.0412(5) 0.0425(19) Uani 0.318(7) 1 d P A 2
C1F C 0.2769(14) 0.0435(10) 0.0534(8) 0.038(2) Uani 0.318(7) 1 d P A 2
H1F H 0.2433 0.1075 0.0255 0.046 Uiso 0.318(7) 1 calc PR A 2
C2F C 0.4507(15) -0.0672(12) 0.1530(9) 0.058(3) Uani 0.318(7) 1 d P A 2
H2F1 H 0.5332 -0.0616 0.1869 0.086 Uiso 0.318(7) 1 calc PR A 2
H2F2 H 0.4865 -0.1147 0.1065 0.086 Uiso 0.318(7) 1 calc PR A 2
H2F3 H 0.3697 -0.0896 0.1967 0.086 Uiso 0.318(7) 1 calc PR A 2
C3F C 0.4646(19) 0.1174(15) 0.1154(15) 0.076(5) Uani 0.318(7) 1 d P A 2
H3F1 H 0.5456 0.0974 0.1544 0.114 Uiso 0.318(7) 1 calc PR A 2
H3F2 H 0.3888 0.1686 0.1441 0.114 Uiso 0.318(7) 1 calc PR A 2
H3F3 H 0.5052 0.1434 0.0538 0.114 Uiso 0.318(7) 1 calc PR A 2

loop_
_atom_site_aniso_label
_atom_site_aniso_U_11
_atom_site_aniso_U_22
_atom_site_aniso_U_33
_atom_site_aniso_U_23
_atom_site_aniso_U_13
_atom_site_aniso_U_12
Ni1 0.0301(2) 0.0459(3) 0.0457(3) 0.0005(2) 0.00029(19) -0.00335(19)
Ni2 0.0477(3) 0.0574(3) 0.0598(3) 0.0090(3) -0.0219(3) -0.0209(2)
Ni3 0.0331(2) 0.0340(2) 0.0336(2) -0.00588(17) -0.00444(17) -0.00785(17)
S1 0.0379(4) 0.0525(4) 0.0692(5) 0.0094(3) -0.0098(3) -0.0121(3)
S2 0.0644(5) 0.0575(5) 0.0559(5) 0.0158(4) -0.0054(4) -0.0103(4)
S3 0.0611(5) 0.0783(6) 0.0501(4) 0.0009(4) -0.0207(4) -0.0150(4)
S4 0.0458(4) 0.0496(4) 0.0502(4) -0.0004(3) -0.0068(3) -0.0111(3)
S5 0.0655(5) 0.0738(5) 0.0635(5) 0.0092(4) -0.0195(4) -0.0378(4)
S6 0.0916(7) 0.0473(4) 0.1000(7) 0.0072(4) -0.0438(6) -0.0288(4)
S7 0.0759(7) 0.0932(7) 0.0946(8) -0.0361(6) -0.0211(6) 0.0224(6)
S8 0.0474(4) 0.0898(6) 0.0746(6) -0.0053(5) -0.0127(4) -0.0201(4)
O1 0.0564(13) 0.0722(15) 0.0604(14) 0.0046(11) -0.0090(11) -0.0011(11)
O2 0.0757(16) 0.0697(15) 0.0646(15) -0.0054(12) -0.0143(12) -0.0133(12)
N1C 0.0625(16) 0.0530(14) 0.0364(12) 0.0009(10) -0.0059(11) -0.0159(12)
N1A 0.0509(14) 0.0402(12) 0.0527(14) -0.0150(10) -0.0104(11) -0.0012(11)
N1E 0.0328(11) 0.0650(15) 0.0441(13) -0.0059(11) -0.0061(10) -0.0075(11)
C1 0.0380(14) 0.0529(16) 0.0404(14) 0.0028(12) 0.0014(11) -0.0032(12)
C2 0.078(2) 0.0501(18) 0.083(3) -0.0065(17) -0.026(2) -0.0076(16)
C3 0.084(3) 0.061(2) 0.091(3) -0.013(2) -0.008(2) 0.0113(19)
C4 0.0441(19) 0.101(3) 0.089(3) 0.004(2) -0.0108(18) 0.0035(19)
C5 0.0432(17) 0.083(2) 0.081(2) 0.0165(19) -0.0137(16) -0.0168(16)
C6 0.0408(14) 0.0543(16) 0.0370(14) 0.0008(12) 0.0000(11) -0.0042(12)
C7 0.065(2) 0.0463(16) 0.077(2) 0.0078(15) -0.0331(18) -0.0155(14)
C8 0.065(2) 0.070(2) 0.093(3) 0.003(2) -0.026(2) -0.0300(18)
C9 0.095(3) 0.095(3) 0.102(3) 0.019(3) -0.053(3) -0.037(3)
C10 0.104(4) 0.114(4) 0.064(3) -0.017(2) -0.024(2) 0.016(3)
C11 0.086(3) 0.117(4) 0.064(2) 0.002(2) 0.001(2) 0.002(3)
C12 0.060(2) 0.0564(18) 0.072(2) -0.0077(16) -0.0267(17) 0.0010(15)
O1A 0.0440(19) 0.0365(19) 0.0491(17) -0.0121(14) -0.0005(14) -0.0093(14)
C1A 0.043(3) 0.036(3) 0.044(3) -0.006(2) -0.002(2) -0.008(2)
C2A 0.076(4) 0.052(4) 0.077(5) -0.028(3) 0.011(3) -0.026(3)
C3A 0.059(4) 0.066(6) 0.083(5) -0.040(4) 0.003(4) 0.002(4)
O1C 0.044(2) 0.0468(18) 0.036(2) 0.0019(14) -0.0016(15) -0.0094(15)
C1C 0.038(3) 0.043(3) 0.042(3) -0.002(2) -0.004(2) -0.010(2)
C2C 0.062(4) 0.067(4) 0.056(5) 0.003(3) -0.020(4) -0.016(3)
C3C 0.077(5) 0.065(6) 0.067(4) -0.017(4) 0.007(3) 0.007(4)
O1E 0.0379(17) 0.042(2) 0.0478(17) -0.0024(14) -0.0116(14) -0.0114(14)
C1E 0.031(3) 0.045(3) 0.046(3) -0.002(2) 0.004(2) -0.002(2)
C2E 0.043(3) 0.119(7) 0.057(4) 0.008(4) -0.015(3) 0.006(3)
C3E 0.059(4) 0.086(4) 0.066(4) -0.027(3) -0.009(3) -0.029(4)
O1B 0.042(4) 0.042(4) 0.054(4) -0.017(3) -0.008(3) -0.007(3)
C1B 0.036(6) 0.054(8) 0.055(7) -0.008(5) -0.009(5) -0.012(6)
C2B 0.16(2) 0.064(12) 0.064(10) -0.037(8) -0.022(11) -0.006(11)
C3B 0.056(7) 0.058(11) 0.092(12) -0.039(8) 0.019(8) 0.012(8)
O1D 0.044(5) 0.048(4) 0.042(4) -0.001(3) -0.006(3) -0.010(3)
C1D 0.039(6) 0.047(6) 0.054(9) -0.003(5) -0.001(6) -0.009(5)
C2D 0.062(9) 0.156(18) 0.056(13) 0.012(12) -0.008(10) 0.005(9)
C3D 0.16(2) 0.036(10) 0.20(3) -0.029(11) 0.083(18) -0.012(11)
O1F 0.033(3) 0.049(5) 0.047(4) 0.003(3) -0.010(3) -0.012(3)
C1F 0.036(6) 0.040(6) 0.037(5) 0.000(5) -0.002(4) -0.006(5)
C2F 0.041(7) 0.093(9) 0.044(6) -0.019(5) -0.015(5) -0.008(6)
C3F 0.062(10) 0.084(11) 0.102(14) -0.032(10) -0.009(8) -0.047(9)

loop_
_atom_type_symbol
_atom_type_description
_atom_type_scat_dispersion_real
_atom_type_scat_dispersion_imag
_atom_type_scat_source
C C 0.0033 0.0016 'International Tables Vol C Tables 4.2.6.8 and 6.1.1.4'
H H 0.0000 0.0000 'International Tables Vol C Tables 4.2.6.8 and 6.1.1.4'
O O 0.0106 0.0060 'International Tables Vol C Tables 4.2.6.8 and 6.1.1.4'
S S 0.1246 0.1234 'International Tables Vol C Tables 4.2.6.8 and 6.1.1.4'
Ni Ni 0.3393 1.1124 'International Tables Vol C Tables 4.2.6.8 and 6.1.1.4'
N N 0.0061 0.0033 'International Tables Vol C Tables 4.2.6.8 and 6.1.1.4'

loop_
_geom_angle_atom_site_label_1
_geom_angle_atom_site_label_2
_geom_angle_atom_site_label_3
_geom_angle
_geom_angle_site_symmetry_1
_geom_angle_site_symmetry_3
S4 Ni1 S4 180.0 . 2_656
S4 Ni1 S1 89.12(3) . 2_656
S4 Ni1 S1 90.88(3) 2_656 2_656
S4 Ni1 S1 90.88(3) . .
S4 Ni1 S1 89.12(3) 2_656 .
S1 Ni1 S1 179.998(1) 2_656 .
S5 Ni2 S5 180.0 . 2_665
S5 Ni2 S8 88.63(4) . 2_665
S5 Ni2 S8 91.36(4) 2_665 2_665
S5 Ni2 S8 91.36(4) . .
S5 Ni2 S8 88.64(4) 2_665 .
S8 Ni2 S8 180.0 2_665 .
O1B Ni3 O1B 180.0 . 2
O1B Ni3 O1F 89.3(3) . .
O1B Ni3 O1F 90.7(3) 2 .
O1B Ni3 O1F 90.7(3) . 2
O1B Ni3 O1F 89.3(3) 2 2
O1F Ni3 O1F 180.0 . 2
O1B Ni3 O1C 73.4(2) . 2
O1B Ni3 O1C 106.6(2) 2 2
O1F Ni3 O1C 68.0(2) . 2
O1F Ni3 O1C 112.0(2) 2 2
O1B Ni3 O1C 106.6(2) . .
O1B Ni3 O1C 73.4(2) 2 .
O1F Ni3 O1C 112.0(2) . .
O1F Ni3 O1C 68.0(2) 2 .
O1C Ni3 O1C 180.0 2 .
O1B Ni3 O1E 68.2(2) . 2
O1B Ni3 O1E 111.8(2) 2 2
O1F Ni3 O1E 153.45(19) . 2
O1F Ni3 O1E 26.55(19) 2 2
O1C Ni3 O1E 91.34(13) 2 2
O1C Ni3 O1E 88.66(13) . 2
O1B Ni3 O1E 111.8(2) . .
O1B Ni3 O1E 68.2(2) 2 .
O1F Ni3 O1E 26.55(19) . .
O1F Ni3 O1E 153.45(19) 2 .
O1C Ni3 O1E 88.66(13) 2 .
O1C Ni3 O1E 91.34(13) . .
O1E Ni3 O1E 180.0 2 .
O1B Ni3 O1A 28.56(19) . .
O1B Ni3 O1A 151.44(19) 2 .
O1F Ni3 O1A 72.7(2) . .
O1F Ni3 O1A 107.3(2) 2 .
O1C Ni3 O1A 88.85(13) 2 .
O1C Ni3 O1A 91.15(13) . .
O1E Ni3 O1A 91.13(12) 2 .
O1E Ni3 O1A 88.87(12) . .
O1B Ni3 O1A 151.45(19) . 2
O1B Ni3 O1A 28.56(19) 2 2
O1F Ni3 O1A 107.3(2) . 2
O1F Ni3 O1A 72.7(2) 2 2
O1C Ni3 O1A 91.15(13) 2 2
O1C Ni3 O1A 88.85(13) . 2
O1E Ni3 O1A 88.87(12) 2 2
O1E Ni3 O1A 91.13(12) . 2
O1A Ni3 O1A 179.999(1) . 2
O1B Ni3 O1D 90.3(3) . .
O1B Ni3 O1D 89.7(3) 2 .
O1F Ni3 O1D 90.0(3) . .
O1F Ni3 O1D 90.0(3) 2 .
O1C Ni3 O1D 152.21(19) 2 .
O1C Ni3 O1D 27.79(19) . .
O1E Ni3 O1D 103.5(2) 2 .
O1E Ni3 O1D 76.5(2) . .
O1A Ni3 O1D 67.8(2) . .
O1A Ni3 O1D 112.2(2) 2 .
O1B Ni3 O1D 89.7(3) . 2
O1B Ni3 O1D 90.3(3) 2 2
O1F Ni3 O1D 90.0(3) . 2
O1F Ni3 O1D 90.0(3) 2 2
O1C Ni3 O1D 27.79(19) 2 2
O1C Ni3 O1D 152.21(19) . 2
O1E Ni3 O1D 76.5(2) 2 2
O1E Ni3 O1D 103.5(2) . 2
O1A Ni3 O1D 112.2(2) . 2
O1A Ni3 O1D 67.8(2) 2 2
O1D Ni3 O1D 180.0(4) . 2
C1 S1 Ni1 104.86(10) . .
C1 S2 C2 100.67(15) . .
C6 S3 C5 101.31(15) . .
C6 S4 Ni1 104.84(10) . .
C7 S5 Ni2 104.52(12) . .
C7 S6 C8 102.43(16) . .
C12 S7 C11 101.75(18) . .
C12 S8 Ni2 104.14(13) . .
C3 O1 C4 115.6(3) . .
C10 O2 C9 115.7(4) . .
C1C N1C C1D 31.2(5) . .
C1C N1C C2C 123.9(5) . .
C1D N1C C2C 92.8(7) . .
C1C N1C C3C 114.3(5) . .
C1D N1C C3C 145.5(7) . .
C2C N1C C3C 121.7(5) . .
C1C N1C C3D 105.9(14) . .
C1D N1C C3D 135.4(14) . .
C2C N1C C3D 128.7(15) . .
C3C N1C C3D 17.0(11) . .
C1C N1C C2D 141.2(9) . .
C1D N1C C2D 110.0(10) . .
C2C N1C C2D 17.6(10) . .
C3C N1C C2D 104.4(9) . .
C3D N1C C2D 111.2(17) . .
C1A N1A C1B 30.4(5) . .
C1A N1A C2B 96.7(8) . .
C1B N1A C2B 127.1(10) . .
C1A N1A C3A 125.0(5) . .
C1B N1A C3A 94.6(7) . .
C2B N1A C3A 138.3(8) . .
C1A N1A C2A 116.5(4) . .
C1B N1A C2A 146.9(7) . .
C2B N1A C2A 19.8(8) . .
C3A N1A C2A 118.5(4) . .
C1A N1A C3B 143.2(8) . .
C1B N1A C3B 112.9(10) . .
C2B N1A C3B 120.1(10) . .
C3A N1A C3B 18.4(9) . .
C2A N1A C3B 100.2(8) . .
C1E N1E C1F 30.4(4) . .
C1E N1E C3E 122.0(4) . .
C1F N1E C3E 91.6(6) . .
C1E N1E C2F 91.4(6) . .
C1F N1E C2F 121.8(7) . .
C3E N1E C2F 146.6(6) . .
C1E N1E C2E 120.3(5) . .
C1F N1E C2E 150.7(7) . .
C3E N1E C2E 117.7(4) . .
C2F N1E C2E 29.0(5) . .
C1E N1E C3F 148.5(8) . .
C1F N1E C3F 118.2(9) . .
C3E N1E C3F 26.6(7) . .
C2F N1E C3F 120.0(9) . .
C2E N1E C3F 91.1(8) . .
C6 C1 S1 119.5(2) . .
C6 C1 S2 124.3(2) . .
S1 C1 S2 116.18(17) . .
C3 C2 S2 113.5(3) . .
C3 C2 H2A 108.9 . .
S2 C2 H2A 108.9 . .
C3 C2 H2B 108.9 . .
S2 C2 H2B 108.9 . .
H2A C2 H2B 107.7 . .
O1 C3 C2 110.6(3) . .
O1 C3 H3A 109.5 . .
C2 C3 H3A 109.5 . .
O1 C3 H3B 109.5 . .
C2 C3 H3B 109.5 . .
H3A C3 H3B 108.1 . .
O1 C4 C5 110.1(3) . .
O1 C4 H4A 109.6 . .
C5 C4 H4A 109.6 . .
O1 C4 H4B 109.6 . .
C5 C4 H4B 109.6 . .
H4A C4 H4B 108.1 . .
C4 C5 S3 114.6(3) . .
C4 C5 H5A 108.6 . .
S3 C5 H5A 108.6 . .
C4 C5 H5B 108.6 . .
S3 C5 H5B 108.6 . .
H5A C5 H5B 107.6 . .
C1 C6 S4 119.6(2) . .
C1 C6 S3 124.3(2) . .
S4 C6 S3 116.04(17) . .
C12 C7 S5 120.0(3) . .
C12 C7 S6 124.3(3) . .
S5 C7 S6 115.7(2) . .
C9 C8 S6 113.8(3) . .
C9 C8 H8A 108.8 . .
S6 C8 H8A 108.8 . .
C9 C8 H8B 108.8 . .
S6 C8 H8B 108.8 . .
H8A C8 H8B 107.7 . .
O2 C9 C8 110.5(3) . .
O2 C9 H9A 109.5 . .
C8 C9 H9A 109.5 . .
O2 C9 H9B 109.5 . .
C8 C9 H9B 109.5 . .
H9A C9 H9B 108.1 . .
O2 C10 C11 111.6(4) . .
O2 C10 H10A 109.3 . .
C11 C10 H10A 109.3 . .
O2 C10 H10B 109.3 . .
C11 C10 H10B 109.3 . .
H10A C10 H10B 108.0 . .
C10 C11 S7 111.9(4) . .
C7 C12 S8 119.8(3) . .
C7 C12 S7 124.8(3) . .
S8 C12 S7 115.5(2) . .
C1A O1A Ni3 118.8(5) . .
O1A C1A N1A 121.7(7) . .
O1A C1A H1A 119.2 . .
N1A C1A H1A 119.2 . .
N1A C2A H2A1 109.5 . .
N1A C2A H2A2 109.5 . .
H2A1 C2A H2A2 109.5 . .
N1A C2A H2A3 109.5 . .
H2A1 C2A H2A3 109.5 . .
H2A2 C2A H2A3 109.5 . .
N1A C3A H3A1 109.5 . .
N1A C3A H3A2 109.5 . .
H3A1 C3A H3A2 109.5 . .
N1A C3A H3A3 109.5 . .
H3A1 C3A H3A3 109.5 . .
H3A2 C3A H3A3 109.5 . .
C1C O1C Ni3 123.2(5) . .
O1C C1C N1C 121.7(7) . .
O1C C1C H1C 119.2 . .
N1C C1C H1C 119.2 . .
N1C C2C H2C1 109.5 . .
N1C C2C H2C2 109.5 . .
H2C1 C2C H2C2 109.5 . .
N1C C2C H2C3 109.5 . .
H2C1 C2C H2C3 109.5 . .
H2C2 C2C H2C3 109.5 . .
N1C C3C H3C1 109.5 . .
N1C C3C H3C2 109.5 . .
H3C1 C3C H3C2 109.5 . .
N1C C3C H3C3 109.5 . .
H3C1 C3C H3C3 109.5 . .
H3C2 C3C H3C3 109.5 . .
C1E O1E Ni3 123.2(5) . .
O1E C1E N1E 123.8(7) . .
O1E C1E H1E 118.1 . .
N1E C1E H1E 118.1 . .
N1E C2E H2E1 109.5 . .
N1E C2E H2E2 109.5 . .
H2E1 C2E H2E2 109.5 . .
N1E C2E H2E3 109.5 . .
H2E1 C2E H2E3 109.5 . .
H2E2 C2E H2E3 109.5 . .
N1E C3E H3E1 109.5 . .
N1E C3E H3E2 109.5 . .
H3E1 C3E H3E2 109.5 . .
N1E C3E H3E3 109.5 . .
H3E1 C3E H3E3 109.5 . .
H3E2 C3E H3E3 109.5 . .
C1B O1B Ni3 124.3(11) . .
O1B C1B N1A 119.8(15) . .
O1B C1B H1B 120.1 . .
N1A C1B H1B 120.1 . .
N1A C2B H2B1 109.5 . .
N1A C2B H2B2 109.5 . .
H2B1 C2B H2B2 109.5 . .
N1A C2B H2B3 109.5 . .
H2B1 C2B H2B3 109.5 . .
H2B2 C2B H2B3 109.5 . .
N1A C3B H3B1 109.5 . .
N1A C3B H3B2 109.5 . .
H3B1 C3B H3B2 109.5 . .
N1A C3B H3B3 109.5 . .
H3B1 C3B H3B3 109.5 . .
H3B2 C3B H3B3 109.5 . .
C1D O1D Ni3 118.7(12) . .
O1D C1D N1C 118.2(16) . .
O1D C1D H1D 120.9 . .
N1C C1D H1D 120.9 . .
N1C C2D H2D1 109.5 . .
N1C C2D H2D2 109.5 . .
H2D1 C2D H2D2 109.5 . .
N1C C2D H2D3 109.5 . .
H2D1 C2D H2D3 109.5 . .
H2D2 C2D H2D3 109.5 . .
N1C C3D H3D1 109.5 . .
N1C C3D H3D2 109.5 . .
H3D1 C3D H3D2 109.5 . .
N1C C3D H3D3 109.5 . .
H3D1 C3D H3D3 109.5 . .
H3D2 C3D H3D3 109.5 . .
C1F O1F Ni3 121.9(11) . .
O1F C1F N1E 122.3(14) . .
O1F C1F H1F 118.8 . .
N1E C1F H1F 118.8 . .
N1E C2F H2F1 109.5 . .
N1E C2F H2F2 109.5 . .
H2F1 C2F H2F2 109.5 . .
N1E C2F H2F3 109.5 . .
H2F1 C2F H2F3 109.5 . .
H2F2 C2F H2F3 109.5 . .
N1E C3F H3F1 109.5 . .
N1E C3F H3F2 109.5 . .
H3F1 C3F H3F2 109.5 . .
N1E C3F H3F3 109.5 . .
H3F1 C3F H3F3 109.5 . .
H3F2 C3F H3F3 109.5 . .

loop_
_geom_bond_atom_site_label_1
_geom_bond_atom_site_label_2
_geom_bond_distance
_geom_bond_site_symmetry_2
Ni1 S4 2.1511(7) .
Ni1 S4 2.1511(7) 2_656
Ni1 S1 2.1515(7) 2_656
Ni1 S1 2.1515(7) .
Ni2 S5 2.1451(8) .
Ni2 S5 2.1451(8) 2_665
Ni2 S8 2.1473(10) 2_665
Ni2 S8 2.1473(10) .
Ni3 O1B 2.035(8) .
Ni3 O1B 2.035(8) 2
Ni3 O1F 2.046(8) .
Ni3 O1F 2.046(8) 2
Ni3 O1C 2.047(4) 2
Ni3 O1C 2.047(4) .
Ni3 O1E 2.048(4) 2
Ni3 O1E 2.049(4) .
Ni3 O1A 2.055(4) .
Ni3 O1A 2.055(4) 2
Ni3 O1D 2.059(9) .
Ni3 O1D 2.059(9) 2
S1 C1 1.733(3) .
S2 C1 1.764(3) .
S2 C2 1.800(4) .
S3 C6 1.770(3) .
S3 C5 1.814(4) .
S4 C6 1.732(3) .
S5 C7 1.725(4) .
S6 C7 1.776(3) .
S6 C8 1.790(4) .
S7 C12 1.767(4) .
S7 C11 1.830(5) .
S8 C12 1.739(4) .
O1 C3 1.406(5) .
O1 C4 1.417(5) .
O2 C10 1.401(5) .
O2 C9 1.418(5) .
N1C C1C 1.332(7) .
N1C C1D 1.392(17) .
N1C C2C 1.405(12) .
N1C C3C 1.451(11) .
N1C C3D 1.47(3) .
N1C C2D 1.56(3) .
N1A C1A 1.327(7) .
N1A C1B 1.350(16) .
N1A C2B 1.35(3) .
N1A C3A 1.392(12) .
N1A C2A 1.495(8) .
N1A C3B 1.59(2) .
N1E C1E 1.310(7) .
N1E C1F 1.358(15) .
N1E C3E 1.441(9) .
N1E C2F 1.447(16) .
N1E C2E 1.468(7) .
N1E C3F 1.472(16) .
C1 C6 1.356(4) .
C2 C3 1.506(5) .
C2 H2A 0.9700 .
C2 H2B 0.9700 .
C3 H3A 0.9700 .
C3 H3B 0.9700 .
C4 C5 1.491(6) .
C4 H4A 0.9700 .
C4 H4B 0.9700 .
C5 H5A 0.9700 .
C5 H5B 0.9700 .
C7 C12 1.345(5) .
C8 C9 1.491(6) .
C8 H8A 0.9700 .
C8 H8B 0.9700 .
C9 H9A 0.9700 .
C9 H9B 0.9700 .
C10 C11 1.498(7) .
C10 H10A 0.9700 .
C10 H10B 0.9700 .
O1A C1A 1.251(7) .
C1A H1A 0.9300 .
C2A H2A1 0.9600 .
C2A H2A2 0.9600 .
C2A H2A3 0.9600 .
C3A H3A1 0.9600 .
C3A H3A2 0.9600 .
C3A H3A3 0.9600 .
O1C C1C 1.233(7) .
C1C H1C 0.9300 .
C2C H2C1 0.9600 .
C2C H2C2 0.9600 .
C2C H2C3 0.9600 .
C3C H3C1 0.9600 .
C3C H3C2 0.9600 .
C3C H3C3 0.9600 .
O1E C1E 1.238(8) .
C1E H1E 0.9300 .
C2E H2E1 0.9600 .
C2E H2E2 0.9600 .
C2E H2E3 0.9600 .
C3E H3E1 0.9600 .
C3E H3E2 0.9600 .
C3E H3E3 0.9600 .
O1B C1B 1.200(17) .
C1B H1B 0.9300 .
C2B H2B1 0.9600 .
C2B H2B2 0.9600 .
C2B H2B3 0.9600 .
C3B H3B1 0.9600 .
C3B H3B2 0.9600 .
C3B H3B3 0.9600 .
O1D C1D 1.200(17) .
C1D H1D 0.9300 .
C2D H2D1 0.9600 .
C2D H2D2 0.9600 .
C2D H2D3 0.9600 .
C3D H3D1 0.9600 .
C3D H3D2 0.9600 .
C3D H3D3 0.9600 .
O1F C1F 1.221(17) .
C1F H1F 0.9300 .
C2F H2F1 0.9600 .
C2F H2F2 0.9600 .
C2F H2F3 0.9600 .
C3F H3F1 0.9600 .
C3F H3F2 0.9600 .
C3F H3F3 0.9600 .

loop_
_geom_torsion_atom_site_label_1
_geom_torsion_atom_site_label_2
_geom_torsion_atom_site_label_3
_geom_torsion_atom_site_label_4
_geom_torsion
_geom_torsion_site_symmetry_1
S4 Ni1 S1 C1 -4.38(10) .
S4 Ni1 S1 C1 175.62(10) 2_656
S1 Ni1 S1 C1 -27(27) 2_656
S4 Ni1 S4 C6 -34(34) 2_656
S1 Ni1 S4 C6 -175.26(10) 2_656
S1 Ni1 S4 C6 4.74(10) .
S5 Ni2 S5 C7 -164(11) 2_665
S8 Ni2 S5 C7 -175.99(11) 2_665
S8 Ni2 S5 C7 4.01(11) .
S5 Ni2 S8 C12 -3.93(12) .
S5 Ni2 S8 C12 176.07(12) 2_665
S8 Ni2 S8 C12 -2(11) 2_665
Ni1 S1 C1 C6 3.0(2) .
Ni1 S1 C1 S2 -177.78(12) .
C2 S2 C1 C6 -105.3(3) .
C2 S2 C1 S1 75.5(2) .
C1 S2 C2 C3 84.1(3) .
C4 O1 C3 C2 136.7(3) .
S2 C2 C3 O1 -62.1(4) .
C3 O1 C4 C5 -139.6(3) .
O1 C4 C5 S3 64.3(4) .
C6 S3 C5 C4 -83.0(3) .
S1 C1 C6 S4 0.9(3) .
S2 C1 C6 S4 -178.21(15) .
S1 C1 C6 S3 -179.53(15) .
S2 C1 C6 S3 1.3(4) .
Ni1 S4 C6 C1 -4.3(2) .
Ni1 S4 C6 S3 176.07(12) .
C5 S3 C6 C1 100.4(3) .
C5 S3 C6 S4 -80.1(2) .
Ni2 S5 C7 C12 -3.3(3) .
Ni2 S5 C7 S6 178.13(14) .
C8 S6 C7 C12 105.1(3) .
C8 S6 C7 S5 -76.5(2) .
C7 S6 C8 C9 -86.0(3) .
C10 O2 C9 C8 -132.3(4) .
S6 C8 C9 O2 63.6(4) .
C9 O2 C10 C11 141.0(4) .
O2 C10 C11 S7 -70.8(5) .
C12 S7 C11 C10 85.3(4) .
S5 C7 C12 S8 0.2(4) .
S6 C7 C12 S8 178.59(17) .
S5 C7 C12 S7 179.93(18) .
S6 C7 C12 S7 -1.6(4) .
Ni2 S8 C12 C7 3.1(3) .
Ni2 S8 C12 S7 -176.71(14) .
C11 S7 C12 C7 -98.5(3) .
C11 S7 C12 S8 81.3(2) .
O1B Ni3 O1A C1A 6.5(5) .
O1B Ni3 O1A C1A -173.5(5) 2
O1F Ni3 O1A C1A 129.7(4) .
O1F Ni3 O1A C1A -50.3(4) 2
O1C Ni3 O1A C1A 62.3(3) 2
O1C Ni3 O1A C1A -117.7(3) .
O1E Ni3 O1A C1A -29.0(3) 2
O1E Ni3 O1A C1A 151.0(3) .
O1A Ni3 O1A C1A -159(7) 2
O1D Ni3 O1A C1A -133.1(4) .
O1D Ni3 O1A C1A 46.9(4) 2
Ni3 O1A C1A N1A 179.0(3) .
C1B N1A C1A O1A 4.0(10) .
C2B N1A C1A O1A -179.3(12) .
C3A N1A C1A O1A 1.5(9) .
C2A N1A C1A O1A -179.1(6) .
C3B N1A C1A O1A -1.5(19) .
O1B Ni3 O1C C1C -52.8(4) .
O1B Ni3 O1C C1C 127.2(4) 2
O1F Ni3 O1C C1C 43.4(4) .
O1F Ni3 O1C C1C -136.6(4) 2
O1C Ni3 O1C C1C 78(6) 2
O1E Ni3 O1C C1C -119.5(4) 2
O1E Ni3 O1C C1C 60.5(4) .
O1A Ni3 O1C C1C -28.4(4) .
O1A Ni3 O1C C1C 151.6(4) 2
O1D Ni3 O1C C1C 3.5(5) .
O1D Ni3 O1C C1C -176.5(5) 2
Ni3 O1C C1C N1C 162.7(3) .
C1D N1C C1C O1C -5.1(9) .
C2C N1C C1C O1C -1.6(7) .
C3C N1C C1C O1C 175.6(5) .
C3D N1C C1C O1C -168.6(12) .
C2D N1C C1C O1C -6(2) .
O1B Ni3 O1E C1E -52.2(4) .
O1B Ni3 O1E C1E 127.8(4) 2
O1F Ni3 O1E C1E -18.5(5) .
O1F Ni3 O1E C1E 161.5(5) 2
O1C Ni3 O1E C1E 19.3(4) 2
O1C Ni3 O1E C1E -160.7(4) .
O1E Ni3 O1E C1E 23(5) 2
O1A Ni3 O1E C1E -69.6(4) .
O1A Ni3 O1E C1E 110.4(4) 2
O1D Ni3 O1E C1E -137.0(4) .
O1D Ni3 O1E C1E 43.0(4) 2
Ni3 O1E C1E N1E -163.7(3) .
C1F N1E C1E O1E -0.9(8) .
C3E N1E C1E O1E 2.5(7) .
C2F N1E C1E O1E -177.6(7) .
C2E N1E C1E O1E 179.8(5) .
C3F N1E C1E O1E 5.9(17) .
O1B Ni3 O1B C1B 62.0(15) 2
O1F Ni3 O1B C1B -53.6(8) .
O1F Ni3 O1B C1B 126.4(8) 2
O1C Ni3 O1B C1B -120.8(8) 2
O1C Ni3 O1B C1B 59.2(8) .
O1E Ni3 O1B C1B 140.8(8) 2
O1E Ni3 O1B C1B -39.2(8) .
O1A Ni3 O1B C1B -0.5(7) .
O1A Ni3 O1B C1B 179.5(7) 2
O1D Ni3 O1B C1B 36.4(8) .
O1D Ni3 O1B C1B -143.6(8) 2
Ni3 O1B C1B N1A -173.0(6) .
C1A N1A C1B O1B 5.0(6) .
C2B N1A C1B O1B 0.9(19) .
C3A N1A C1B O1B -177.0(10) .
C2A N1A C1B O1B 0.0(19) .
C3B N1A C1B O1B -178.6(14) .
O1B Ni3 O1D C1D 114.6(8) .
O1B Ni3 O1D C1D -65.4(8) 2
O1F Ni3 O1D C1D -156.1(8) .
O1F Ni3 O1D C1D 23.9(8) 2
O1C Ni3 O1D C1D 167.5(7) 2
O1C Ni3 O1D C1D -12.5(7) .
O1E Ni3 O1D C1D 47.1(8) 2
O1E Ni3 O1D C1D -132.9(8) .
O1A Ni3 O1D C1D 132.7(8) .
O1A Ni3 O1D C1D -47.3(8) 2
O1D Ni3 O1D C1D 28(8) 2
Ni3 O1D C1D N1C -171.8(6) .
C1C N1C C1D O1D -8.0(5) .
C2C N1C C1D O1D 174.9(9) .
C3C N1C C1D O1D -7.0(17) .
C3D N1C C1D O1D 15(2) .
C2D N1C C1D O1D 171.4(15) .
O1B Ni3 O1F C1F 162.1(8) .
O1B Ni3 O1F C1F -17.9(8) 2
O1F Ni3 O1F C1F 143(5) 2
O1C Ni3 O1F C1F -125.5(8) 2
O1C Ni3 O1F C1F 54.5(8) .
O1E Ni3 O1F C1F -166.8(6) 2
O1E Ni3 O1F C1F 13.2(6) .
O1A Ni3 O1F C1F 138.5(8) .
O1A Ni3 O1F C1F -41.5(8) 2
O1D Ni3 O1F C1F 71.9(8) .
O1D Ni3 O1F C1F -108.1(8) 2
Ni3 O1F C1F N1E 160.0(6) .
C1E N1E C1F O1F -5.1(5) .
C3E N1E C1F O1F 177.8(9) .
C2F N1E C1F O1F -1.1(13) .
C2E N1E C1F O1F -3.8(17) .
C3F N1E C1F O1F 179.0(11) .
